data_1539953
loop_
_publ_author_name
'Wildervanck, J.C.'
'Jellinek, F.'

_publ_section_title
;
 The dichalcogenides of technetium and rhenium
;
_journal_name_full 'Journal of the Less-Common Metals'
_journal_page_first 73
_journal_page_last 81
_journal_volume 24
_journal_year 1971
_chemical_formula_sum 'Re Se2'
_space_group_IT_number 2
_symmetry_space_group_name_Hall '-P 1'
_symmetry_space_group_name_H-M 'P -1'
_cell_angle_alpha 104.9
_cell_angle_beta 91.82
_cell_angle_gamma 118.94
_cell_formula_units_Z 4
_cell_length_a 6.716
_cell_length_b 6.602
_cell_length_c 6.728
_cell_volume 247.944
_citation_journal_id_ASTM JCOMAH
_cod_data_source_file Wildervanck_JCOMAH_1971_1196.cif
_cod_data_source_block Re1Se2
_cod_original_cell_volume 247.9442
_cod_original_formula_sum 'Re1 Se2'
_cod_database_code 1539953

loop_
_symmetry_equiv_pos_as_xyz
x,y,z
-x,-y,-z

loop_
_atom_site_label
_atom_site_type_symbol
_atom_site_fract_x
_atom_site_fract_y
_atom_site_fract_z
_atom_site_occupancy
_atom_site_U_iso_or_equiv
Se1 Se-2 0.36 0.4875 0.2228 1 0.0
Re1 Re+4 0.302 0.3038 0.4937 1 0.0
Se2 Se-2 0.362 0.983 0.222 1 0.0
Se4 Se-2 0.1221 0.9893 0.7089 1 0.0
Se3 Se-2 0.1221 0.4893 0.7089 1 0.0
Re2 Re+4 0.3027 0.7474 0.4943 1 0.0
